data_1520584
loop_
_publ_author_name
'Jones, Matthew D.'
'Brady, Lauren'
'McKeown, Paul'
'Buchard, Antoine'
'Sch\"afer, Pascal M.'
'Thomas, Lynne H.'
'Mahon, Mary F.'
'Woodman, Timothy J.'
'Lowe, John P.'

_publ_section_title
;
 Metal influence on the iso- and hetero-selectivity of complexes of
 bipyrrolidine derived salan ligands for the polymerisation of rac-lactide
;
_journal_issue 8
_journal_name_full 'Chem. Sci.'
_journal_page_first 5034
_journal_paper_doi 10.1039/C5SC01819F
_journal_volume 6
_journal_year 2015
_chemical_formula_sum 'C32 H48 Hf N2 O4'
_chemical_formula_weight 703.21
_space_group_crystal_system monoclinic
_space_group_IT_number 14
_space_group_name_Hall '-P 2ybc'
_space_group_name_H-M_alt 'P 1 21/c 1'
_symmetry_space_group_name_Hall '-P 2ybc'
_symmetry_space_group_name_H-M 'P 1 21/c 1'
_atom_sites_solution_hydrogens geom
_audit_creation_method SHELXL-2014/7
_cell_angle_alpha 90
_cell_angle_beta 101.4040(10)
_cell_angle_gamma 90
_cell_formula_units_Z 4
_cell_length_a 14.04840(10)
_cell_length_b 13.41180(10)
_cell_length_c 16.83440(10)
_cell_measurement_reflns_used 19809
_cell_measurement_temperature 150(2)
_cell_measurement_theta_max 71.8630
_cell_measurement_theta_min 4.2390
_cell_volume 3109.22(4)
_computing_cell_refinement
;
CrysAlisPro, Agilent Technologies,
Version 1.171.37.33 (release 27-03-2014 CrysAlis171 .NET)
(compiled Mar 27 2014,17:12:48)
;
_computing_data_collection
;
CrysAlisPro, Agilent Technologies,
Version 1.171.37.33 (release 27-03-2014 CrysAlis171 .NET)
(compiled Mar 27 2014,17:12:48)
;
_computing_data_reduction
;
CrysAlisPro, Agilent Technologies,
Version 1.171.37.33 (release 27-03-2014 CrysAlis171 .NET)
(compiled Mar 27 2014,17:12:48)
;
_computing_structure_refinement 'SHELXL-2014/7 (Sheldrick, 2014)'
_computing_structure_solution SHELXS
_diffrn_ambient_environment N~2~
_diffrn_ambient_temperature 150(2)
_diffrn_detector 'CCD plate'
_diffrn_detector_area_resol_mean 8.1150
_diffrn_detector_type EosS2
_diffrn_measured_fraction_theta_full 1.000
_diffrn_measured_fraction_theta_max 0.999
_diffrn_measurement_device 'four-circle diffractometer'
_diffrn_measurement_device_type 'SuperNova, Dual, Cu at zero, EosS2'
_diffrn_measurement_method '\w scans'
_diffrn_radiation_monochromator mirror
_diffrn_radiation_probe x-ray
_diffrn_radiation_type 'Cu K\a'
_diffrn_radiation_wavelength 1.54184
_diffrn_reflns_av_R_equivalents 0.0675
_diffrn_reflns_av_unetI/netI 0.0359
_diffrn_reflns_laue_measured_fraction_full 1.000
_diffrn_reflns_laue_measured_fraction_max 0.999
_diffrn_reflns_limit_h_max 17
_diffrn_reflns_limit_h_min -17
_diffrn_reflns_limit_k_max 16
_diffrn_reflns_limit_k_min -16
_diffrn_reflns_limit_l_max 20
_diffrn_reflns_limit_l_min -14
_diffrn_reflns_number 41339
_diffrn_reflns_point_group_measured_fraction_full 1.000
_diffrn_reflns_point_group_measured_fraction_max 0.999
_diffrn_reflns_theta_full 67.684
_diffrn_reflns_theta_max 71.968
_diffrn_reflns_theta_min 4.248
_diffrn_source 'sealed X-ray tube'
_diffrn_source_type 'SuperNova (Cu) X-ray Source'
_exptl_absorpt_coefficient_mu 6.493
_exptl_absorpt_correction_T_max 1.00000
_exptl_absorpt_correction_T_min 0.51878
_exptl_absorpt_correction_type multi-scan
_exptl_absorpt_process_details
;
CrysAlisPro, Agilent Technologies,
Version 1.171.37.33 (release 27-03-2014 CrysAlis171 .NET)
(compiled Mar 27 2014,17:12:48)
Empirical absorption correction using spherical harmonics,
 implemented in SCALE3 ABSPACK scaling algorithm.
Empirical absorption correction using spherical harmonics,
 implemented in SCALE3 ABSPACK scaling algorithm.
;
_exptl_crystal_colour 'clear light colourless'
_exptl_crystal_density_diffrn 1.502
_exptl_crystal_description block
_exptl_crystal_F_000 1432
_exptl_crystal_size_max 0.2000
_exptl_crystal_size_mid 0.1000
_exptl_crystal_size_min 0.0500
_refine_diff_density_max 1.249
_refine_diff_density_min -0.830
_refine_diff_density_rms 0.109
_refine_ls_extinction_method none
_refine_ls_goodness_of_fit_ref 1.042
_refine_ls_hydrogen_treatment constr
_refine_ls_matrix_type full
_refine_ls_number_parameters 402
_refine_ls_number_reflns 6117
_refine_ls_number_restraints 0
_refine_ls_restrained_S_all 1.042
_refine_ls_R_factor_all 0.0427
_refine_ls_R_factor_gt 0.0394
_refine_ls_shift/su_max 0.001
_refine_ls_shift/su_mean 0.000
_refine_ls_structure_factor_coef Fsqd
_refine_ls_weighting_details 'w=1/[\s^2^(Fo^2^)+(0.0691P)^2^+2.4943P] where P=(Fo^2^+2Fc^2^)/3'
_refine_ls_weighting_scheme calc
_refine_ls_wR_factor_gt 0.1042
_refine_ls_wR_factor_ref 0.1081
_reflns_Friedel_coverage 0.000
_reflns_number_gt 5568
_reflns_number_total 6117
_reflns_threshold_expression 'I > 2\s(I)'
_cod_data_source_file c5sc01819f3.cif
_cod_data_source_block Hf(3)(OiPr)2
_cod_depositor_comments 'Adding full bibliography for 1520580--1520588.cif.'
_cod_database_code 1520584
_shelx_shelxl_version_number 2014/7
_shelx_space_group_comment
;
The symmetry employed for this shelxl refinement is uniquely defined
by the following loop, which should always be used as a source of
symmetry information in preference to the above space-group names.
They are only intended as comments.
;
_shelx_estimated_absorpt_t_min 0.027
_shelx_estimated_absorpt_t_max 0.737

loop_
_space_group_symop_operation_xyz
'x, y, z'
'-x, y+1/2, -z+1/2'
'-x, -y, -z'
'x, -y-1/2, z-1/2'

loop_
_atom_site_label
_atom_site_type_symbol
_atom_site_fract_x
_atom_site_fract_y
_atom_site_fract_z
_atom_site_U_iso_or_equiv
_atom_site_adp_type
_atom_site_occupancy
_atom_site_site_symmetry_order
_atom_site_calc_flag
_atom_site_refinement_flags_posn
_atom_site_refinement_flags_adp
_atom_site_refinement_flags_occupancy
_atom_site_disorder_assembly
_atom_site_disorder_group
Hf1 Hf 0.27975(2) 0.15585(2) 0.11107(2) 0.03272(9) Uani 1 1 d . . . . .
O1 O 0.2936(3) 0.0256(2) 0.0649(2) 0.0560(9) Uani 1 1 d . . . . .
N1 N 0.2836(2) 0.3126(2) 0.18285(17) 0.0279(6) Uani 1 1 d . . . . .
O2 O 0.1628(2) 0.1262(2) 0.1564(2) 0.0448(7) Uani 1 1 d . . . . .
N2 N 0.3739(2) 0.1215(2) 0.24109(18) 0.0326(6) Uani 1 1 d . . . . .
O3 O 0.2126(2) 0.2412(2) 0.01890(16) 0.0389(6) Uani 1 1 d . . . . .
O4 O 0.41523(18) 0.2056(2) 0.09534(14) 0.0328(5) Uani 1 1 d . . . . .
C7 C 0.1817(3) 0.3344(3) 0.0054(2) 0.0360(8) Uani 1 1 d . . . . .
C8 C 0.1048(3) 0.3546(4) -0.0593(3) 0.0440(10) Uani 1 1 d . . . . .
C9 C 0.0765(3) 0.4528(4) -0.0756(2) 0.0475(11) Uani 1 1 d . . . . .
H9 H 0.0249 0.4662 -0.1200 0.057 Uiso 1 1 calc R U . . .
C10 C 0.1207(3) 0.5320(4) -0.0297(2) 0.0442(10) Uani 1 1 d . . . . .
C11 C 0.1930(3) 0.5098(3) 0.0369(2) 0.0396(8) Uani 1 1 d . . . . .
H11 H 0.2217 0.5627 0.0709 0.047 Uiso 1 1 calc R U . . .
C12 C 0.2250(3) 0.4131(3) 0.0555(2) 0.0340(8) Uani 1 1 d . . . . .
C13 C 0.0548(3) 0.2697(5) -0.1085(3) 0.0557(13) Uani 1 1 d . . . . .
H13A H 0.0203 0.2291 -0.0749 0.084 Uiso 1 1 calc R U . . .
H13B H 0.1032 0.2285 -0.1279 0.084 Uiso 1 1 calc R U . . .
H13C H 0.0083 0.2960 -0.1550 0.084 Uiso 1 1 calc R U . . .
C14 C 0.0894(4) 0.6378(4) -0.0503(3) 0.0587(14) Uani 1 1 d . . . . .
H14A H 0.1170 0.6816 -0.0049 0.088 Uiso 1 1 calc R U . . .
H14B H 0.0184 0.6418 -0.0604 0.088 Uiso 1 1 calc R U . . .
H14C H 0.1125 0.6587 -0.0989 0.088 Uiso 1 1 calc R U . . .
C15 C 0.3062(3) 0.3942(3) 0.1271(2) 0.0326(7) Uani 1 1 d . . . . .
H15A H 0.3201 0.4567 0.1585 0.039 Uiso 1 1 calc R U . . .
H15B H 0.3654 0.3757 0.1070 0.039 Uiso 1 1 calc R U . . .
C16 C 0.1963(3) 0.3428(3) 0.2159(2) 0.0333(8) Uani 1 1 d . . . . .
H16A H 0.1652 0.2836 0.2351 0.040 Uiso 1 1 calc R U . . .
H16B H 0.1482 0.3767 0.1737 0.040 Uiso 1 1 calc R U . . .
C17 C 0.2334(3) 0.4142(3) 0.2869(3) 0.0419(9) Uani 1 1 d . . . . .
H17A H 0.2209 0.4843 0.2698 0.050 Uiso 1 1 calc R U . . .
H17B H 0.2008 0.4004 0.3328 0.050 Uiso 1 1 calc R U . . .
C18 C 0.3432(3) 0.3948(3) 0.3117(2) 0.0359(8) Uani 1 1 d . . . . .
H18A H 0.3605 0.3740 0.3692 0.043 Uiso 1 1 calc R U . . .
H18B H 0.3804 0.4557 0.3044 0.043 Uiso 1 1 calc R U . . .
C19 C 0.3653(3) 0.3102(3) 0.2553(2) 0.0298(7) Uani 1 1 d . . . . .
H19 H 0.4270 0.3268 0.2371 0.036 Uiso 1 1 calc R U . . .
C20 C 0.3781(3) 0.2090(3) 0.2991(2) 0.0318(7) Uani 1 1 d . . . . .
H20 H 0.4447 0.2090 0.3337 0.038 Uiso 1 1 calc R U . . .
C21 C 0.3079(3) 0.1799(3) 0.3542(2) 0.0414(9) Uani 1 1 d . . . . .
H21A H 0.3230 0.2157 0.4066 0.050 Uiso 1 1 calc R U . . .
H21B H 0.2396 0.1934 0.3278 0.050 Uiso 1 1 calc R U . . .
C22 C 0.3267(4) 0.0688(3) 0.3653(3) 0.0459(10) Uani 1 1 d . . . . .
H22A H 0.3894 0.0557 0.4025 0.055 Uiso 1 1 calc R U . . .
H22B H 0.2739 0.0354 0.3863 0.055 Uiso 1 1 calc R U . . .
C23 C 0.3291(3) 0.0356(3) 0.2800(3) 0.0430(9) Uani 1 1 d . . . . .
H23A H 0.2626 0.0216 0.2496 0.052 Uiso 1 1 calc R U . . .
H23B H 0.3688 -0.0255 0.2806 0.052 Uiso 1 1 calc R U . . .
C24 C 0.4743(3) 0.0880(3) 0.2346(2) 0.0365(8) Uani 1 1 d . . . . .
H24A H 0.5072 0.0627 0.2883 0.044 Uiso 1 1 calc R U . . .
H24B H 0.4678 0.0312 0.1963 0.044 Uiso 1 1 calc R U . . .
C25 C 0.5388(3) 0.1640(3) 0.2075(2) 0.0333(8) Uani 1 1 d . . . . .
C26 C 0.6334(3) 0.1768(3) 0.2492(2) 0.0408(9) Uani 1 1 d . . . . .
H26 H 0.6547 0.1421 0.2987 0.049 Uiso 1 1 calc R U . . .
C27 C 0.6980(3) 0.2391(4) 0.2204(3) 0.0466(10) Uani 1 1 d . . . . .
C28 C 0.6644(3) 0.2895(3) 0.1491(2) 0.0394(8) Uani 1 1 d . . . . .
H28 H 0.7082 0.3316 0.1285 0.047 Uiso 1 1 calc R U . . .
C29 C 0.5695(3) 0.2817(3) 0.1058(2) 0.0349(8) Uani 1 1 d . . . . .
C30 C 0.5059(3) 0.2169(3) 0.1350(2) 0.0307(7) Uani 1 1 d . . . . .
C31 C 0.8017(4) 0.2496(6) 0.2655(3) 0.0695(16) Uani 1 1 d . . . . .
H31A H 0.8446 0.2117 0.2374 0.104 Uiso 1 1 calc R U . . .
H31B H 0.8074 0.2240 0.3207 0.104 Uiso 1 1 calc R U . . .
H31C H 0.8204 0.3202 0.2676 0.104 Uiso 1 1 calc R U . . .
C32 C 0.5355(3) 0.3371(3) 0.0283(3) 0.0416(9) Uani 1 1 d . . . . .
H32A H 0.5910 0.3697 0.0118 0.062 Uiso 1 1 calc R U . . .
H32B H 0.4879 0.3877 0.0363 0.062 Uiso 1 1 calc R U . . .
H32C H 0.5053 0.2904 -0.0140 0.062 Uiso 1 1 calc R U . . .
C1 C 0.3187(6) -0.0482(6) 0.0119(5) 0.0358(17) Uani 0.5 1 d . . P A 1
H1 H 0.2832 -0.0342 -0.0446 0.043 Uiso 0.5 1 calc R U P A 1
C2 C 0.4237(8) -0.0430(8) 0.0143(6) 0.055(2) Uani 0.5 1 d . . P A 1
H2A H 0.4431 0.0268 0.0111 0.083 Uiso 0.5 1 calc R U P A 1
H2B H 0.4392 -0.0800 -0.0317 0.083 Uiso 0.5 1 calc R U P A 1
H2C H 0.4587 -0.0723 0.0650 0.083 Uiso 0.5 1 calc R U P A 1
C3 C 0.2822(12) -0.1428(10) 0.0401(10) 0.077(4) Uani 0.5 1 d . . P A 1
H3A H 0.3071 -0.1505 0.0984 0.116 Uiso 0.5 1 calc R U P A 1
H3B H 0.3043 -0.1988 0.0110 0.116 Uiso 0.5 1 calc R U P A 1
H3C H 0.2111 -0.1417 0.0295 0.116 Uiso 0.5 1 calc R U P A 1
C1A C 0.2823(9) -0.0746(8) 0.0476(6) 0.054(2) Uani 0.5 1 d . . P A 2
H1A H 0.2237 -0.0962 0.0685 0.065 Uiso 0.5 1 calc R U P A 2
C2A C 0.3628(11) -0.1419(9) 0.0862(7) 0.067(3) Uani 0.5 1 d . . P A 2
H2A1 H 0.3764 -0.1315 0.1450 0.101 Uiso 0.5 1 calc R U P A 2
H2A2 H 0.4212 -0.1270 0.0648 0.101 Uiso 0.5 1 calc R U P A 2
H2A3 H 0.3438 -0.2114 0.0743 0.101 Uiso 0.5 1 calc R U P A 2
C3A C 0.2556(11) -0.0814(8) -0.0408(6) 0.072(4) Uani 0.5 1 d . . P A 2
H3A1 H 0.2073 -0.0301 -0.0613 0.109 Uiso 0.5 1 calc R U P A 2
H3A2 H 0.2282 -0.1475 -0.0562 0.109 Uiso 0.5 1 calc R U P A 2
H3A3 H 0.3135 -0.0713 -0.0642 0.109 Uiso 0.5 1 calc R U P A 2
C4 C 0.0806(8) 0.0934(9) 0.1816(7) 0.069(2) Uani 0.55 1 d . . P B 3
H4 H 0.0889 0.1109 0.2403 0.083 Uiso 0.55 1 calc R U P B 3
C5 C 0.0701(11) -0.0212(11) 0.1758(17) 0.155(8) Uani 0.55 1 d . . P B 3
H5A H 0.0089 -0.0412 0.1908 0.232 Uiso 0.55 1 calc R U P B 3
H5B H 0.1246 -0.0526 0.2127 0.232 Uiso 0.55 1 calc R U P B 3
H5C H 0.0701 -0.0426 0.1201 0.232 Uiso 0.55 1 calc R U P B 3
C6 C -0.0026(11) 0.1415(11) 0.1422(18) 0.155(8) Uani 0.55 1 d . . P B 3
H6A H 0.0039 0.2134 0.1525 0.232 Uiso 0.55 1 calc R U P B 3
H6B H -0.0588 0.1162 0.1623 0.232 Uiso 0.55 1 calc R U P B 3
H6C H -0.0117 0.1292 0.0838 0.232 Uiso 0.55 1 calc R U P B 3
C4A C 0.0781(9) 0.0675(12) 0.1332(9) 0.069(2) Uani 0.45 1 d . . P B 4
H4A H 0.1100 0.0027 0.1251 0.083 Uiso 0.45 1 calc R U P B 4
C5A C 0.0189(11) 0.0751(18) 0.0583(9) 0.106(5) Uani 0.45 1 d . . P B 4
H5A1 H -0.0383 0.0325 0.0562 0.160 Uiso 0.45 1 calc R U P B 4
H5A2 H 0.0544 0.0537 0.0167 0.160 Uiso 0.45 1 calc R U P B 4
H5A3 H -0.0020 0.1445 0.0484 0.160 Uiso 0.45 1 calc R U P B 4
C6A C 0.0405(12) 0.0412(19) 0.2021(10) 0.106(5) Uani 0.45 1 d . . P B 4
H6A1 H -0.0066 0.0917 0.2114 0.160 Uiso 0.45 1 calc R U P B 4
H6A2 H 0.0936 0.0376 0.2495 0.160 Uiso 0.45 1 calc R U P B 4
H6A3 H 0.0084 -0.0238 0.1932 0.160 Uiso 0.45 1 calc R U P B 4

loop_
_atom_site_aniso_label
_atom_site_aniso_U_11
_atom_site_aniso_U_22
_atom_site_aniso_U_33
_atom_site_aniso_U_23
_atom_site_aniso_U_13
_atom_site_aniso_U_12
Hf1 0.03015(13) 0.03037(13) 0.03833(13) -0.01277(6) 0.00848(8) -0.00242(6)
O1 0.059(2) 0.0367(17) 0.076(2) -0.0307(16) 0.0232(17) -0.0036(15)
N1 0.0258(14) 0.0285(15) 0.0299(13) -0.0050(11) 0.0073(11) -0.0018(12)
O2 0.0397(15) 0.0385(15) 0.0600(17) -0.0086(14) 0.0190(13) -0.0091(13)
N2 0.0374(16) 0.0286(15) 0.0339(14) -0.0032(12) 0.0126(12) 0.0020(13)
O3 0.0353(13) 0.0442(16) 0.0361(13) -0.0131(11) 0.0046(10) -0.0029(12)
O4 0.0257(12) 0.0395(14) 0.0330(12) -0.0059(10) 0.0056(9) -0.0013(10)
C7 0.0287(18) 0.048(2) 0.0329(18) -0.0061(15) 0.0096(15) 0.0001(15)
C8 0.0289(19) 0.070(3) 0.0345(19) -0.0067(18) 0.0109(16) -0.0029(18)
C9 0.0304(19) 0.074(3) 0.0384(19) 0.009(2) 0.0080(15) 0.012(2)
C10 0.038(2) 0.058(3) 0.0415(19) 0.0110(18) 0.0183(16) 0.0138(19)
C11 0.041(2) 0.046(2) 0.0354(18) 0.0030(16) 0.0170(16) 0.0058(18)
C12 0.0316(18) 0.039(2) 0.0333(16) -0.0019(15) 0.0121(14) 0.0016(15)
C13 0.031(2) 0.088(4) 0.044(2) -0.019(2) -0.0002(17) -0.008(2)
C14 0.055(3) 0.070(3) 0.057(3) 0.023(2) 0.024(2) 0.021(3)
C15 0.0370(18) 0.0300(19) 0.0327(16) -0.0062(14) 0.0115(14) -0.0027(15)
C16 0.0319(19) 0.033(2) 0.0378(19) -0.0033(13) 0.0141(16) 0.0012(14)
C17 0.046(2) 0.036(2) 0.049(2) -0.0144(17) 0.0217(18) -0.0014(17)
C18 0.046(2) 0.0301(18) 0.0331(16) -0.0109(14) 0.0116(15) -0.0054(16)
C19 0.0309(17) 0.0312(18) 0.0286(15) -0.0089(14) 0.0088(13) -0.0037(14)
C20 0.0352(18) 0.0320(18) 0.0294(15) -0.0044(14) 0.0097(13) -0.0009(15)
C21 0.050(2) 0.044(2) 0.0353(18) 0.0017(17) 0.0216(17) 0.0024(19)
C22 0.054(3) 0.041(2) 0.048(2) 0.0065(18) 0.0237(19) 0.0010(19)
C23 0.049(2) 0.035(2) 0.049(2) 0.0023(17) 0.0195(18) -0.0032(18)
C24 0.039(2) 0.0313(19) 0.0407(18) 0.0014(15) 0.0122(15) 0.0079(15)
C25 0.0329(19) 0.035(2) 0.0340(18) -0.0040(14) 0.0106(15) 0.0084(15)
C26 0.036(2) 0.048(2) 0.0379(19) -0.0027(17) 0.0077(16) 0.0080(18)
C27 0.0298(19) 0.061(3) 0.048(2) -0.015(2) 0.0057(16) 0.0012(19)
C28 0.0338(19) 0.042(2) 0.046(2) -0.0108(17) 0.0166(16) -0.0042(17)
C29 0.0368(19) 0.0358(19) 0.0344(17) -0.0102(15) 0.0128(14) 0.0026(15)
C30 0.0294(17) 0.0321(18) 0.0316(15) -0.0093(14) 0.0084(13) 0.0048(14)
C31 0.035(2) 0.105(5) 0.064(3) -0.004(3) -0.001(2) -0.005(3)
C32 0.041(2) 0.047(2) 0.041(2) 0.0002(16) 0.0162(18) 0.0004(17)
C1 0.050(4) 0.033(4) 0.034(3) -0.009(3) 0.029(4) -0.009(3)
C2 0.064(6) 0.046(5) 0.059(5) -0.022(4) 0.022(5) 0.001(5)
C3 0.085(10) 0.052(8) 0.109(11) -0.019(7) 0.055(9) -0.001(6)
C1A 0.077(7) 0.031(5) 0.053(5) -0.007(4) 0.012(5) 0.006(5)
C2A 0.090(9) 0.049(6) 0.060(6) -0.006(5) 0.006(6) 0.019(6)
C3A 0.120(11) 0.042(5) 0.046(5) -0.020(4) -0.006(6) 0.006(6)
C4 0.051(4) 0.080(6) 0.083(6) -0.025(5) 0.028(5) -0.034(4)
C5 0.055(6) 0.055(6) 0.35(3) 0.038(9) 0.023(9) -0.009(4)
C6 0.055(6) 0.055(6) 0.35(3) 0.038(9) 0.023(9) -0.009(4)
C4A 0.051(4) 0.080(6) 0.083(6) -0.025(5) 0.028(5) -0.034(4)
C5A 0.063(6) 0.174(14) 0.074(6) 0.013(7) -0.007(5) -0.076(8)
C6A 0.063(6) 0.174(14) 0.074(6) 0.013(7) -0.007(5) -0.076(8)

loop_
_atom_type_symbol
_atom_type_description
_atom_type_scat_dispersion_real
_atom_type_scat_dispersion_imag
_atom_type_scat_source
C C 0.0181 0.0091 'International Tables Vol C Tables 4.2.6.8 and 6.1.1.4'
H H 0.0000 0.0000 'International Tables Vol C Tables 4.2.6.8 and 6.1.1.4'
Hf Hf -6.1794 4.9776 'International Tables Vol C Tables 4.2.6.8 and 6.1.1.4'
N N 0.0311 0.0180 'International Tables Vol C Tables 4.2.6.8 and 6.1.1.4'
O O 0.0492 0.0322 'International Tables Vol C Tables 4.2.6.8 and 6.1.1.4'

loop_
_geom_angle_atom_site_label_1
_geom_angle_atom_site_label_2
_geom_angle_atom_site_label_3
_geom_angle
O1 Hf1 O2 97.47(14)
O1 Hf1 O3 105.87(14)
O2 Hf1 O3 96.51(13)
O1 Hf1 O4 94.08(13)
O2 Hf1 O4 163.81(11)
O3 Hf1 O4 91.18(11)
O1 Hf1 N2 96.50(14)
O2 Hf1 N2 87.67(12)
O3 Hf1 N2 156.44(11)
O4 Hf1 N2 79.76(10)
O1 Hf1 N1 171.69(14)
O2 Hf1 N1 85.44(11)
O3 Hf1 N1 81.43(10)
O4 Hf1 N1 81.63(10)
N2 Hf1 N1 75.78(10)
C1A O1 Hf1 161.5(6)
C1 O1 Hf1 159.3(4)
C16 N1 C19 104.7(3)
C16 N1 C15 108.8(3)
C19 N1 C15 107.4(3)
C16 N1 Hf1 118.7(2)
C19 N1 Hf1 109.0(2)
C15 N1 Hf1 107.73(19)
C4 O2 Hf1 171.9(5)
C4A O2 Hf1 136.1(6)
C24 N2 C20 111.1(3)
C24 N2 C23 106.2(3)
C20 N2 C23 106.0(3)
C24 N2 Hf1 110.6(2)
C20 N2 Hf1 112.8(2)
C23 N2 Hf1 110.0(2)
C7 O3 Hf1 139.2(2)
C30 O4 Hf1 141.6(2)
O3 C7 C8 119.4(4)
O3 C7 C12 120.9(4)
C8 C7 C12 119.7(4)
C9 C8 C7 119.0(4)
C9 C8 C13 121.8(4)
C7 C8 C13 119.2(4)
C10 C9 C8 122.5(4)
C9 C10 C11 117.5(4)
C9 C10 C14 121.0(4)
C11 C10 C14 121.4(5)
C10 C11 C12 122.3(4)
C11 C12 C7 118.8(4)
C11 C12 C15 119.8(4)
C7 C12 C15 121.4(4)
C12 C15 N1 113.4(3)
N1 C16 C17 106.2(3)
C18 C17 C16 105.8(3)
C17 C18 C19 105.6(3)
N1 C19 C20 114.0(3)
N1 C19 C18 105.6(3)
C20 C19 C18 111.8(3)
N2 C20 C21 104.1(3)
N2 C20 C19 112.8(3)
C21 C20 C19 119.1(3)
C22 C21 C20 102.0(3)
C23 C22 C21 102.0(3)
C22 C23 N2 106.0(3)
C25 C24 N2 116.8(3)
C26 C25 C30 119.6(4)
C26 C25 C24 120.6(4)
C30 C25 C24 119.6(4)
C25 C26 C27 121.7(4)
C28 C27 C26 117.7(4)
C28 C27 C31 121.5(5)
C26 C27 C31 120.8(5)
C27 C28 C29 123.2(4)
C28 C29 C30 118.3(4)
C28 C29 C32 121.8(4)
C30 C29 C32 119.8(4)
O4 C30 C29 120.6(3)
O4 C30 C25 119.8(4)
C29 C30 C25 119.6(4)
O1 C1 C2 108.8(6)
O1 C1 C3 104.5(7)
C2 C1 C3 116.2(10)
O1 C1A C3A 105.8(9)
O1 C1A C2A 116.9(10)
C3A C1A C2A 115.2(10)
O2 C4 C6 112.5(13)
O2 C4 C5 111.9(11)
C6 C4 C5 111.9(12)
C5A C4A C6A 121.1(12)
C5A C4A O2 122.5(12)
C6A C4A O2 110.1(11)

loop_
_geom_bond_atom_site_label_1
_geom_bond_atom_site_label_2
_geom_bond_distance
Hf1 O1 1.938(3)
Hf1 O2 1.984(3)
Hf1 O3 2.007(3)
Hf1 O4 2.083(3)
Hf1 N2 2.368(3)
Hf1 N1 2.420(3)
O1 C1A 1.377(11)
O1 C1 1.423(7)
N1 C16 1.499(5)
N1 C19 1.501(4)
N1 C15 1.516(5)
O2 C4 1.379(10)
O2 C4A 1.416(12)
N2 C24 1.504(5)
N2 C20 1.520(4)
N2 C23 1.521(5)
O3 C7 1.328(5)
O4 C30 1.325(4)
C7 C8 1.401(6)
C7 C12 1.411(6)
C8 C9 1.387(7)
C8 C13 1.499(6)
C9 C10 1.387(7)
C10 C11 1.388(6)
C10 C14 1.506(7)
C11 C12 1.388(6)
C12 C15 1.508(5)
C16 C17 1.540(5)
C17 C18 1.538(6)
C18 C19 1.549(5)
C19 C20 1.538(5)
C20 C21 1.533(5)
C21 C22 1.518(6)
C22 C23 1.511(6)
C24 C25 1.494(6)
C25 C26 1.386(6)
C25 C30 1.408(5)
C26 C27 1.390(7)
C27 C28 1.377(7)
C27 C31 1.511(6)
C28 C29 1.391(6)
C29 C30 1.403(5)
C29 C32 1.496(6)
C1 C2 1.469(13)
C1 C3 1.481(15)
C1A C3A 1.464(13)
C1A C2A 1.492(16)
C4 C6 1.38(2)
C4 C5 1.545(19)
C4A C5A 1.37(2)
C4A C6A 1.41(2)
